data_7050009
loop_
_publ_author_name
'John Killoran'
'John F. Gallagher'
'Paul V. Murphy'
'Donal F. O'Shea'

_publ_section_title
;
 A study of the effects of subunit pre-orientation for diarylpyrrole
 esters; design of new aryl-heteroaryl fluorescent sensors
;
_journal_issue 10
_journal_name_full 'New Journal of Chemistry'
_journal_page_first 1258
_journal_paper_doi 10.1039/b507669b
_journal_volume 29
_journal_year 2005
_chemical_formula_moiety 'C23 H26 N2 O2'
_chemical_formula_sum 'C23 H26 N2 O2'
_chemical_formula_weight 362.46
_chemical_melting_point 432
_chemical_name_common
;
3-(4-Dimethylamino-2,6-dimethyl-phenyl)-5-phenyl-1H-pyrrole-2-
carboxylic acid ethyl ester
;
_chemical_name_systematic
;
3-(4-Dimethylamino-2,6-dimethyl-phenyl)-5-phenyl-1H-pyrrole-2-carboxylic
acid ethyl ester

;
_space_group_IT_number 2
_symmetry_cell_setting triclinic
_symmetry_space_group_name_Hall '-P 1'
_symmetry_space_group_name_H-M 'P -1'
_atom_sites_solution_hydrogens geom
_atom_sites_solution_primary direct
_atom_sites_solution_secondary difmap
_audit_creation_method SHELXL-97
_cell_angle_alpha 83.46(2)
_cell_angle_beta 81.780(10)
_cell_angle_gamma 79.74(2)
_cell_formula_units_Z 2
_cell_length_a 7.861(2)
_cell_length_b 9.401(3)
_cell_length_c 14.244(3)
_cell_measurement_reflns_used 47
_cell_measurement_temperature 294(2)
_cell_measurement_theta_max 17.2
_cell_measurement_theta_min 6.1
_cell_volume 1020.9(5)
_computing_cell_refinement 'XSCANS (Siemens, 1996)'
_computing_data_collection 'XSCANS (Siemens, 1996)'
_computing_data_reduction 'XSCANS (Siemens, 1996)'
_computing_molecular_graphics 'PLATON (Spek, 2002), ORTEX (McArdle, 1995)'
_computing_publication_material 'PLATON (Spek, 2002), PREP8 (Ferguson, 1998)'
_computing_structure_refinement 'SHELXL97 (Sheldrick, 1997)'
_computing_structure_solution 'SHELXS97 (Sheldrick, 1990)'
_diffrn_ambient_temperature 294(2)
_diffrn_measured_fraction_theta_full 1.00
_diffrn_measured_fraction_theta_max 1.00
_diffrn_measurement_device_type 'Siemens P4'
_diffrn_measurement_method /w
_diffrn_radiation_monochromator graphite
_diffrn_radiation_source 'fine-focus sealed tube'
_diffrn_radiation_type MoK\a
_diffrn_radiation_wavelength 0.71073
_diffrn_reflns_av_R_equivalents 0.023
_diffrn_reflns_av_sigmaI/netI 0.045
_diffrn_reflns_limit_h_max 1
_diffrn_reflns_limit_h_min -9
_diffrn_reflns_limit_k_max 11
_diffrn_reflns_limit_k_min -11
_diffrn_reflns_limit_l_max 16
_diffrn_reflns_limit_l_min -16
_diffrn_reflns_number 4454
_diffrn_reflns_theta_full 25.0
_diffrn_reflns_theta_max 25.0
_diffrn_reflns_theta_min 2.2
_diffrn_standards_decay_% 1
_diffrn_standards_interval_count 296
_diffrn_standards_number 4
_exptl_absorpt_coefficient_mu 0.075
_exptl_absorpt_correction_T_max 1.00
_exptl_absorpt_correction_T_min 1.00
_exptl_absorpt_correction_type none
_exptl_absorpt_process_details none
_exptl_crystal_colour yellow
_exptl_crystal_density_diffrn 1.179
_exptl_crystal_density_method 'not measured'
_exptl_crystal_description plate
_exptl_crystal_F_000 388
_exptl_crystal_size_max 0.51
_exptl_crystal_size_mid 0.38
_exptl_crystal_size_min 0.07
_refine_diff_density_max 0.46
_refine_diff_density_min -0.47
_refine_diff_density_rms 0.11
_refine_ls_extinction_coef 0.004(15)
_refine_ls_extinction_expression Fc^*^=kFc[1+0.001xFc^2^\l^3^/sin(2\q)]^-1/4^
_refine_ls_extinction_method SHELXL
_refine_ls_goodness_of_fit_ref 2.111
_refine_ls_hydrogen_treatment mixed
_refine_ls_matrix_type full
_refine_ls_number_parameters 261
_refine_ls_number_reflns 3604
_refine_ls_number_restraints 32
_refine_ls_R_factor_all 0.214
_refine_ls_R_factor_gt 0.154
_refine_ls_shift/su_max 0.000
_refine_ls_shift/su_mean 0.001
_refine_ls_structure_factor_coef Fsqd
_refine_ls_weighting_details 'calc w=1/[\s^2^(Fo^2^)+(0.2P)] where P=(Fo^2^+2Fc^2^)/3'
_refine_ls_weighting_scheme calc
_reflns_number_gt 1979
_reflns_number_total 3604
_reflns_threshold_expression >2\s(I)
_cod_data_source_file b507669b.txt
_cod_data_source_block (IIIa)
_cod_depositor_comments
;
The following automatic conversions were performed:
'_symmetry_cell_setting' value 'Triclinic' changed to 'triclinic'
according to '/home/saulius/struct/CIF-dictionaries/cif_core.dic'
dictionary named 'cif_core.dic' version 2.4.1 from 2010-06-29.

Automatic conversion script
Id: cif_fix_enum 1527 2010-12-29 10:47:43Z saulius 
;
_cod_original_sg_symbol_Hall '-p 1'
_cod_database_code 7050009

loop_
_symmetry_equiv_pos_as_xyz
'x, y, z'
'-x, -y, -z'

loop_
_atom_site_label
_atom_site_type_symbol
_atom_site_fract_x
_atom_site_fract_y
_atom_site_fract_z
_atom_site_U_iso_or_equiv
_atom_site_adp_type
_atom_site_occupancy
_atom_site_symmetry_multiplicity
_atom_site_calc_flag
_atom_site_refinement_flags
_atom_site_disorder_assembly
_atom_site_disorder_group
O1 O 0.6360(8) 0.4969(7) 0.3971(4) 0.081(2) Uani 1 1 d . . .
O2 O 0.7259(10) 0.3768(9) 0.2671(5) 0.110(3) Uani 1 1 d D . .
N1 N 0.3461(9) 0.3420(7) 0.4343(5) 0.066(2) Uani 1 1 d . A .
H1 H 0.3444 0.3954 0.4798 0.080 Uiso 1 1 calc R . .
C1 C 0.2223(12) 0.2614(9) 0.4276(6) 0.068(2) Uani 1 1 d . . .
C2 C 0.2768(12) 0.1885(9) 0.3475(6) 0.069(2) Uani 1 1 d . . .
H2 H 0.2190 0.1222 0.3265 0.083 Uiso 1 1 calc R . .
C3 C 0.4340(12) 0.2299(9) 0.3023(6) 0.067(2) Uani 1 1 d . A .
C4 C 0.4765(11) 0.3262(9) 0.3573(6) 0.064(2) Uani 1 1 d . . .
C5 C 0.6161(12) 0.4076(10) 0.3458(6) 0.070(2) Uani 1 1 d . A .
C6A C 0.845(3) 0.487(2) 0.2341(14) 0.071(6) Uani 0.50 1 d PDU A -1
H6A H 0.7910 0.5814 0.2546 0.085 Uiso 0.50 1 calc PR A -1
H6B H 0.9543 0.4580 0.2605 0.085 Uiso 0.50 1 calc PR A -1
C7A C 0.876(3) 0.494(3) 0.1277(13) 0.095(6) Uani 0.50 1 d PDU A -1
H7A H 0.9714 0.5452 0.1048 0.143 Uiso 0.50 1 calc PR A -1
H7B H 0.7731 0.5441 0.1019 0.143 Uiso 0.50 1 calc PR A -1
H7C H 0.9037 0.3974 0.1081 0.143 Uiso 0.50 1 calc PR A -1
C6B C 0.892(2) 0.426(3) 0.2425(17) 0.084(7) Uani 0.50 1 d PDU A -2
H6C H 0.9804 0.3509 0.2147 0.100 Uiso 0.50 1 calc PR A -2
H6D H 0.9320 0.4555 0.2975 0.100 Uiso 0.50 1 calc PR A -2
C7B C 0.848(4) 0.555(3) 0.169(2) 0.131(9) Uani 0.50 1 d PDU A -2
H7D H 0.7601 0.5355 0.1342 0.196 Uiso 0.50 1 calc PR A -2
H7E H 0.9503 0.5688 0.1266 0.196 Uiso 0.50 1 calc PR A -2
H7F H 0.8042 0.6404 0.2019 0.196 Uiso 0.50 1 calc PR A -2
N34 N 0.7827(13) 0.0248(10) -0.0486(6) 0.099(3) Uani 1 1 d . . .
C11 C 0.0610(12) 0.2613(9) 0.4940(6) 0.068(2) Uani 1 1 d . . .
C12 C 0.0301(13) 0.3364(11) 0.5750(7) 0.081(3) Uani 1 1 d . . .
H12 H 0.1122 0.3889 0.5883 0.097 Uiso 1 1 calc R . .
C13 C -0.1228(14) 0.3328(11) 0.6355(7) 0.091(3) Uani 1 1 d . . .
H13 H -0.1429 0.3828 0.6898 0.109 Uiso 1 1 calc R . .
C14 C -0.2450(14) 0.2570(11) 0.6170(7) 0.084(3) Uani 1 1 d . . .
H14 H -0.3466 0.2544 0.6591 0.101 Uiso 1 1 calc R . .
C15 C -0.2182(14) 0.1843(12) 0.5361(8) 0.091(3) Uani 1 1 d . . .
H15 H -0.3030 0.1355 0.5219 0.109 Uiso 1 1 calc R . .
C16 C -0.0656(13) 0.1850(11) 0.4771(7) 0.082(3) Uani 1 1 d . . .
H16 H -0.0457 0.1328 0.4239 0.099 Uiso 1 1 calc R . .
C31 C 0.5291(12) 0.1771(9) 0.2104(6) 0.065(2) Uani 1 1 d . . .
C32 C 0.6423(13) 0.0439(10) 0.2115(6) 0.070(2) Uani 1 1 d . A .
C33 C 0.7226(12) -0.0067(10) 0.1233(6) 0.074(3) Uani 1 1 d . . .
H33 H 0.7939 -0.0970 0.1233 0.089 Uiso 1 1 calc R A .
C34 C 0.6983(12) 0.0740(11) 0.0365(6) 0.077(3) Uani 1 1 d . A .
C35 C 0.5864(12) 0.2068(10) 0.0383(6) 0.072(3) Uani 1 1 d . . .
H35 H 0.5657 0.2619 -0.0186 0.087 Uiso 1 1 calc R A .
C36 C 0.5051(12) 0.2580(9) 0.1241(6) 0.068(2) Uani 1 1 d . A .
C37 C 0.6776(15) -0.0442(9) 0.3015(4) 0.102(4) Uani 1 1 d . . .
H37A H 0.7093 0.0154 0.3444 0.154 Uiso 1 1 calc R A .
H37B H 0.7714 -0.1228 0.2886 0.154 Uiso 1 1 calc R . .
H37C H 0.5749 -0.0825 0.3300 0.154 Uiso 1 1 calc R . .
C38 C 0.8667(12) -0.1276(8) -0.0507(4) 0.112(4) Uani 1 1 d R . .
H38A H 0.9527 -0.1485 -0.0073 0.168 Uiso 1 1 calc R . .
H38B H 0.9217 -0.1443 -0.1140 0.168 Uiso 1 1 calc R . .
H38C H 0.7805 -0.1895 -0.0321 0.168 Uiso 1 1 calc R . .
C39 C 0.7512(11) 0.1020(8) -0.1370(4) 0.125(5) Uani 1 1 d R . .
H39A H 0.6289 0.1165 -0.1423 0.187 Uiso 1 1 calc R . .
H39B H 0.8146 0.0476 -0.1877 0.187 Uiso 1 1 calc R . .
H39C H 0.7889 0.1945 -0.1411 0.187 Uiso 1 1 calc R . .
C40 C 0.3858(15) 0.4058(10) 0.1212(7) 0.087(3) Uani 1 1 d . . .
H40A H 0.2817 0.3998 0.1647 0.130 Uiso 1 1 calc R A .
H40B H 0.3558 0.4329 0.0578 0.130 Uiso 1 1 calc R . .
H40C H 0.4452 0.4774 0.1391 0.130 Uiso 1 1 calc R . .

loop_
_atom_site_aniso_label
_atom_site_aniso_U_11
_atom_site_aniso_U_22
_atom_site_aniso_U_33
_atom_site_aniso_U_23
_atom_site_aniso_U_13
_atom_site_aniso_U_12
O1 0.088(5) 0.095(4) 0.070(4) -0.031(4) 0.000(3) -0.036(4)
O2 0.113(6) 0.163(7) 0.072(4) -0.052(5) 0.028(4) -0.078(5)
N1 0.072(5) 0.078(4) 0.053(4) -0.020(3) -0.001(3) -0.019(4)
C1 0.081(6) 0.067(5) 0.057(5) -0.001(4) 0.000(4) -0.026(4)
C2 0.085(6) 0.065(5) 0.062(5) -0.008(4) -0.007(5) -0.028(5)
C3 0.079(6) 0.072(5) 0.055(5) -0.018(4) -0.002(4) -0.022(4)
C4 0.065(5) 0.075(5) 0.055(5) -0.011(4) -0.005(4) -0.016(4)
C5 0.075(6) 0.085(6) 0.052(5) -0.012(4) 0.002(4) -0.027(5)
C6A 0.061(9) 0.081(10) 0.070(8) -0.010(8) -0.004(7) -0.013(8)
C7A 0.105(10) 0.102(10) 0.078(8) -0.009(8) -0.011(8) -0.016(8)
C6B 0.077(10) 0.094(10) 0.087(10) -0.029(7) -0.010(8) -0.020(8)
C7B 0.136(13) 0.120(11) 0.136(12) 0.000(8) -0.020(9) -0.026(9)
N34 0.117(7) 0.110(7) 0.070(5) -0.033(5) 0.015(5) -0.026(6)
C11 0.079(6) 0.067(5) 0.056(5) 0.002(4) -0.003(4) -0.018(4)
C12 0.081(6) 0.094(6) 0.069(6) -0.025(5) 0.014(5) -0.029(5)
C13 0.090(7) 0.100(7) 0.078(7) -0.022(5) 0.024(6) -0.024(6)
C14 0.077(6) 0.098(7) 0.074(6) 0.009(5) 0.001(5) -0.025(6)
C15 0.080(7) 0.116(8) 0.080(7) 0.000(6) -0.004(6) -0.036(6)
C16 0.088(7) 0.089(6) 0.072(6) -0.011(5) 0.006(5) -0.034(6)
C31 0.081(6) 0.070(5) 0.048(5) -0.009(4) -0.010(4) -0.023(5)
C32 0.088(6) 0.075(6) 0.051(5) -0.006(4) -0.012(4) -0.022(5)
C33 0.082(6) 0.079(6) 0.066(6) -0.027(5) -0.002(5) -0.019(5)
C34 0.076(6) 0.105(7) 0.058(5) -0.032(5) 0.005(5) -0.027(5)
C35 0.076(6) 0.092(6) 0.053(5) -0.016(4) -0.005(4) -0.025(5)
C36 0.074(6) 0.075(5) 0.060(5) -0.009(4) -0.006(4) -0.021(5)
C37 0.136(10) 0.095(7) 0.069(6) -0.006(5) -0.010(6) -0.003(7)
C38 0.105(9) 0.119(9) 0.120(10) -0.065(8) 0.019(7) -0.036(7)
C39 0.142(11) 0.171(12) 0.063(7) -0.038(8) 0.006(7) -0.029(10)
C40 0.112(8) 0.077(6) 0.068(6) -0.006(5) -0.016(5) -0.005(6)

loop_
_atom_type_symbol
_atom_type_description
_atom_type_scat_dispersion_real
_atom_type_scat_dispersion_imag
_atom_type_scat_source
C C 0.0033 0.0016 'International Tables Vol C Tables 4.2.6.8 and 6.1.1.4'
H H 0.0000 0.0000 'International Tables Vol C Tables 4.2.6.8 and 6.1.1.4'
N N 0.0061 0.0033 'International Tables Vol C Tables 4.2.6.8 and 6.1.1.4'
O O 0.0106 0.0060 'International Tables Vol C Tables 4.2.6.8 and 6.1.1.4'

loop_
_geom_angle_atom_site_label_1
_geom_angle_atom_site_label_2
_geom_angle_atom_site_label_3
_geom_angle
_geom_angle_site_symmetry_1
_geom_angle_site_symmetry_3
_geom_angle_publ_flag
C5 O2 C6B 124.3(11) . . ?
C5 O2 C6A 114.0(10) . . ?
C1 N1 C4 110.4(7) . . ?
N1 C1 C2 106.6(7) . . ?
N1 C1 C11 124.2(8) . . ?
C2 C1 C11 129.2(8) . . ?
C1 C2 C3 109.2(7) . . ?
C4 C3 C2 106.8(7) . . ?
C4 C3 C31 128.8(8) . . ?
C2 C3 C31 124.5(7) . . ?
C3 C4 N1 107.0(8) . . ?
C3 C4 C5 132.3(8) . . ?
N1 C4 C5 120.6(7) . . ?
O1 C5 O2 122.3(8) . . ?
O1 C5 C4 126.7(8) . . ?
O2 C5 C4 110.9(7) . . ?
C7A C6A O2 107.1(15) . . ?
O2 C6B C7B 101.3(16) . . ?
C34 N34 C39 121.6(9) . . ?
C34 N34 C38 119.4(8) . . ?
C39 N34 C38 116.7(6) . . ?
C16 C11 C12 118.0(8) . . ?
C16 C11 C1 120.3(8) . . ?
C12 C11 C1 121.7(8) . . ?
C13 C12 C11 119.7(9) . . ?
C13 C12 H12 120.2 . . ?
C11 C12 H12 120.2 . . ?
C14 C13 C12 121.0(10) . . ?
C14 C13 H13 119.5 . . ?
C12 C13 H13 119.5 . . ?
C13 C14 C15 120.1(9) . . ?
C13 C14 H14 119.9 . . ?
C15 C14 H14 119.9 . . ?
C16 C15 C14 119.1(10) . . ?
C16 C15 H15 120.5 . . ?
C14 C15 H15 120.5 . . ?
C15 C16 C11 122.0(9) . . ?
C15 C16 H16 119.0 . . ?
C11 C16 H16 119.0 . . ?
C36 C31 C32 119.5(8) . . ?
C36 C31 C3 120.8(8) . . ?
C32 C31 C3 119.7(7) . . ?
C31 C32 C33 118.3(8) . . ?
C31 C32 C37 121.8(7) . . ?
C33 C32 C37 119.9(8) . . ?
C34 C33 C32 122.3(9) . . ?
C34 C33 H33 118.8 . . ?
C32 C33 H33 118.8 . . ?
N34 C34 C35 121.0(9) . . ?
N34 C34 C33 121.4(10) . . ?
C35 C34 C33 117.6(8) . . ?
C36 C35 C34 121.0(9) . . ?
C36 C35 H35 119.5 . . ?
C34 C35 H35 119.5 . . ?
C31 C36 C35 121.2(8) . . ?
C31 C36 C40 120.5(8) . . ?
C35 C36 C40 118.3(8) . . ?
C1 N1 H1 124.8 . . ?
C4 N1 H1 124.8 . . ?
C1 C2 H2 125.4 . . ?
C3 C2 H2 125.4 . . ?
C7A C6A H6A 110.3 . . ?
O2 C6A H6A 110.3 . . ?
C7A C6A H6B 110.3 . . ?
O2 C6A H6B 110.3 . . ?
H6A C6A H6B 108.6 . . ?
O2 C6B H6C 111.5 . . ?
C7B C6B H6C 111.5 . . ?
O2 C6B H6D 111.5 . . ?
C7B C6B H6D 111.5 . . ?
H6C C6B H6D 109.3 . . ?
C6B C7B H7D 109.5 . . ?
C6B C7B H7E 109.5 . . ?
H7D C7B H7E 109.5 . . ?
C6B C7B H7F 109.5 . . ?
H7D C7B H7F 109.5 . . ?
H7E C7B H7F 109.5 . . ?
C32 C37 H37A 109.5 . . ?
C32 C37 H37B 109.5 . . ?
H37A C37 H37B 109.5 . . ?
C32 C37 H37C 109.5 . . ?
H37A C37 H37C 109.5 . . ?
H37B C37 H37C 109.5 . . ?
N34 C38 H38A 109.5 . . ?
N34 C38 H38B 109.5 . . ?
H38A C38 H38B 109.5 . . ?
N34 C38 H38C 109.5 . . ?
H38A C38 H38C 109.5 . . ?
H38B C38 H38C 109.5 . . ?
N34 C39 H39A 109.5 . . ?
N34 C39 H39B 109.5 . . ?
H39A C39 H39B 109.5 . . ?
N34 C39 H39C 109.5 . . ?
H39A C39 H39C 109.5 . . ?
H39B C39 H39C 109.5 . . ?
C36 C40 H40A 109.5 . . ?
C36 C40 H40B 109.5 . . ?
H40A C40 H40B 109.5 . . ?
C36 C40 H40C 109.5 . . ?
H40A C40 H40C 109.5 . . ?
H40B C40 H40C 109.5 . . ?

loop_
_geom_bond_atom_site_label_1
_geom_bond_atom_site_label_2
_geom_bond_distance
_geom_bond_site_symmetry_2
_geom_bond_publ_flag
O1 C5 1.217(10) . ?
O2 C5 1.340(10) . ?
O2 C6A 1.510(15) . ?
O2 C6B 1.446(16) . ?
N1 C1 1.355(11) . ?
N1 C4 1.392(10) . ?
C1 C2 1.374(12) . ?
C1 C11 1.470(13) . ?
C2 C3 1.407(12) . ?
C3 C4 1.375(11) . ?
C3 C31 1.501(11) . ?
C4 C5 1.427(12) . ?
C6A C7A 1.50(2) . ?
C6B C7B 1.53(2) . ?
N34 C34 1.382(11) . ?
N34 C38 1.468(12) . ?
N34 C39 1.411(12) . ?
C11 C16 1.388(13) . ?
C11 C12 1.390(12) . ?
C12 C13 1.379(13) . ?
C13 C14 1.363(14) . ?
C14 C15 1.378(14) . ?
C15 C16 1.363(13) . ?
C31 C32 1.401(12) . ?
C31 C36 1.389(12) . ?
C32 C33 1.416(11) . ?
C32 C37 1.477(11) . ?
C33 C34 1.395(13) . ?
C34 C35 1.394(13) . ?
C35 C36 1.390(12) . ?
C36 C40 1.531(12) . ?
N1 H1 0.8600 . ?
C2 H2 0.9300 . ?
C6A H6A 0.9700 . ?
C6A H6B 0.9700 . ?
C7A H7A 0.9600 . ?
C7A H7B 0.9600 . ?
C7A H7C 0.9600 . ?
C6B H6C 0.9700 . ?
C6B H6D 0.9700 . ?
C7B H7D 0.9600 . ?
C7B H7E 0.9600 . ?
C7B H7F 0.9600 . ?
C12 H12 0.9300 . ?
C13 H13 0.9300 . ?
C14 H14 0.9300 . ?
C15 H15 0.9300 . ?
C16 H16 0.9300 . ?
C33 H33 0.9300 . ?
C35 H35 0.9300 . ?
C37 H37A 0.9600 . ?
C37 H37B 0.9600 . ?
C37 H37C 0.9600 . ?
C38 H38A 0.9600 . ?
C38 H38B 0.9600 . ?
C38 H38C 0.9600 . ?
C39 H39A 0.9600 . ?
C39 H39B 0.9600 . ?
C39 H39C 0.9600 . ?
C40 H40A 0.9600 . ?
C40 H40B 0.9600 . ?
C40 H40C 0.9600 . ?

loop_
_geom_torsion_atom_site_label_1
_geom_torsion_atom_site_label_2
_geom_torsion_atom_site_label_3
_geom_torsion_atom_site_label_4
_geom_torsion
_geom_torsion_site_symmetry_1
_geom_torsion_site_symmetry_2
_geom_torsion_site_symmetry_3
_geom_torsion_site_symmetry_4
_geom_torsion_publ_flag
C4 N1 C1 C2 2.4(9) . . . . ?
C4 N1 C1 C11 -175.8(8) . . . . ?
N1 C1 C2 C3 -2.4(10) . . . . ?
C11 C1 C2 C3 175.7(9) . . . . ?
C1 C2 C3 C4 1.5(10) . . . . ?
C1 C2 C3 C31 -177.5(8) . . . . ?
C2 C3 C4 N1 -0.1(10) . . . . ?
C31 C3 C4 N1 178.9(8) . . . . ?
C2 C3 C4 C5 -177.4(9) . . . . ?
C31 C3 C4 C5 1.6(17) . . . . ?
C1 N1 C4 C3 -1.5(10) . . . . ?
C1 N1 C4 C5 176.2(8) . . . . ?
C6B O2 C5 O1 10.7(19) . . . . ?
C6A O2 C5 O1 -15.2(17) . . . . ?
C6B O2 C5 C4 -171.1(13) . . . . ?
C6A O2 C5 C4 163.0(12) . . . . ?
C3 C4 C5 O1 175.6(10) . . . . ?
N1 C4 C5 O1 -1.4(15) . . . . ?
C3 C4 C5 O2 -2.6(15) . . . . ?
N1 C4 C5 O2 -179.6(8) . . . . ?
C5 O2 C6A C7A -146.8(17) . . . . ?
C6B O2 C6A C7A 93(4) . . . . ?
C5 O2 C6B C7B -100(2) . . . . ?
C6A O2 C6B C7B -28(3) . . . . ?
N1 C1 C11 C16 174.5(8) . . . . ?
C2 C1 C11 C16 -3.3(14) . . . . ?
N1 C1 C11 C12 -5.6(14) . . . . ?
C2 C1 C11 C12 176.7(9) . . . . ?
C16 C11 C12 C13 0.2(14) . . . . ?
C1 C11 C12 C13 -179.8(9) . . . . ?
C11 C12 C13 C14 -0.3(16) . . . . ?
C12 C13 C14 C15 -1.0(16) . . . . ?
C13 C14 C15 C16 2.4(15) . . . . ?
C14 C15 C16 C11 -2.5(16) . . . . ?
C12 C11 C16 C15 1.2(15) . . . . ?
C1 C11 C16 C15 -178.8(9) . . . . ?
C4 C3 C31 C36 -83.3(12) . . . . ?
C2 C3 C31 C36 95.5(11) . . . . ?
C4 C3 C31 C32 97.3(12) . . . . ?
C2 C3 C31 C32 -83.8(11) . . . . ?
C36 C31 C32 C33 -2.9(13) . . . . ?
C3 C31 C32 C33 176.5(8) . . . . ?
C36 C31 C32 C37 177.8(9) . . . . ?
C3 C31 C32 C37 -2.8(14) . . . . ?
C31 C32 C33 C34 2.8(13) . . . . ?
C37 C32 C33 C34 -177.9(10) . . . . ?
C39 N34 C34 C35 -3.9(15) . . . . ?
C38 N34 C34 C35 -166.1(8) . . . . ?
C39 N34 C34 C33 176.4(9) . . . . ?
C38 N34 C34 C33 14.3(14) . . . . ?
C32 C33 C34 N34 177.7(9) . . . . ?
C32 C33 C34 C35 -2.0(14) . . . . ?
N34 C34 C35 C36 -178.3(8) . . . . ?
C33 C34 C35 C36 1.4(13) . . . . ?
C32 C31 C36 C35 2.4(13) . . . . ?
C3 C31 C36 C35 -176.9(8) . . . . ?
C32 C31 C36 C40 -178.4(8) . . . . ?
C3 C31 C36 C40 2.3(13) . . . . ?
C34 C35 C36 C31 -1.7(13) . . . . ?
C34 C35 C36 C40 179.1(8) . . . . ?
